data_1007233
loop_
_publ_author_name
'Averbuch-Pouchot, M-T'
'Durif, A'
'Schuelke, U'

_publ_section_title
;
The calcium-potassium cyclodecaphosphate hexadecahydrate: Ca4 K2 P10
O30 . 16(H2 O)
;
_journal_coden_ASTM EJSCE5
_journal_name_full
;
European Journal of Solid State Inorganic Chemistry
;
_journal_page_first 1091
_journal_page_last 1100
_journal_volume 33
_journal_year 1996
_chemical_formula_structural 'Ca4 K2 (P10 O30) (H2 O)16'
_chemical_formula_sum 'Ca4 H32 K2 O46 P10'
_chemical_name_systematic
;
Tetracalcium dipotassium cyclo-decaphosphate 16-hydrate
;
_space_group_IT_number 33
_symmetry_cell_setting orthorhombic
_symmetry_Int_Tables_number 33
_symmetry_space_group_name_Hall 'P 2c -2n'
_symmetry_space_group_name_H-M 'P n a 21'
_cell_angle_alpha 90
_cell_angle_beta 90
_cell_angle_gamma 90
_cell_formula_units_Z 4
_cell_length_a 14.773(2)
_cell_length_b 15.758(3)
_cell_length_c 19.91409(20)
_cell_volume 4635.9
_refine_ls_R_factor_all 0.046
_cod_original_formula_sum 'H32 Ca4 K2 O46 P10'
_cod_database_code 1007233

loop_
_symmetry_equiv_pos_as_xyz
x,y,z
-x,-y,1/2+z
1/2-x,1/2+y,1/2+z
1/2+x,1/2-y,z

loop_
_atom_site_aniso_label
_atom_site_aniso_U_11
_atom_site_aniso_U_12
_atom_site_aniso_U_13
_atom_site_aniso_U_22
_atom_site_aniso_U_23
_atom_site_aniso_U_33
Ca1 0.0189(4) -0.0040(4) -0.005(1) 0.0178(4) -0.003(2) 0.0116(3)
Ca2 0.0258(5) -0.0001(4) .000(3) 0.0180(4) -0.001(2) 0.0172(4)
Ca3 0.0172(5) 0.0050(5) 0.0011(5) 0.0149(4) 0.0029(5) 0.0169(5)
Ca4 0.0145(5) 0.0029(5) 0.0010(5) 0.0172(5) -0.0013(5) 0.0191(5)
K1 0.057(1) 0.021(1) 0.014(3) 0.081(1) 0.006(4) 0.049(1)
K2 0.105(2) 0.037(1) -0.003(2) 0.059(1) 0.007(1) 0.046(1)
P1 0.0140(6) 0.0010(6) 0.0028(6) 0.0156(6) -0.0021(6) 0.0153(6)
P2 0.0161(6) -0.0010(6) -0.0002(6) 0.0120(5) 0.0033(6) 0.0119(5)
P3 0.0198(7) -0.0047(6) 0.0042(7) 0.0141(6) -0.0039(6) 0.0179(7)
P4 0.0266(9) -0.0046(8) 0.0014(9) 0.0244(8) 0.0034(9) 0.036(1)
P5 0.0182(7) -0.0055(7) 0.0029(7) 0.0292(9) -0.0078(7) 0.0182(7)
P6 0.0157(6) -0.0016(6) -0.0006(6) 0.0160(6) 0.0003(6) 0.0154(6)
P7 0.0179(7) -0.0003(6) 0.0012(6) 0.0171(6) 0.0001(6) 0.0125(6)
P8 0.0221(8) -0.0048(7) 0.0048(7) 0.0199(7) 0.0003(7) 0.0174(7)
P9 0.0133(6) -0.0065(6) 0.0025(6) 0.0145(6) 0.0027(6) 0.0164(6)
P10 0.0152(7) -0.0094(9) -0.0003(6) 0.0263(8) -0.0082(7) 0.0188(7)
O1 0.024(2) 0.007(2) 0.006(2) 0.012(2) 0.006(2) 0.022(2)
O2 0.012(2) -0.003(2) 0.003(2) 0.028(2) -0.008(2) 0.019(2)
O3 0.026(2) -0.005(2) -0.006(2) 0.021(2) 0.006(2) 0.022(2)
O4 0.035(3) 0.001(2) -0.005(2) 0.013(2) .000(2) 0.015(2)
O5 0.026(2) 0.001(2) -0.006(2) 0.015(2) -0.003(2) 0.016(2)
O6 0.031(3) 0.014(2) 0.004(2) 0.032(3) -0.012(2) 0.027(2)
O7 0.020(2) 0.008(2) 0.004(2) 0.034(3) -0.001(2) 0.016(2)
O8 0.025(3) -0.002(3) 0.001(2) 0.050(3) -0.016(2) 0.024(2)
O9 0.044(3) .000(3) -0.001(3) 0.027(3) .000(3) 0.033(3)
O10 0.022(2) 0.006(2) 0.012(2) 0.027(3) -0.011(3) 0.051(3)
O11 0.027(3) 0.003(3) 0.011(3) 0.036(3) 0.004(3) 0.050(4)
O12 0.049(3) 0.021(2) 0.003(2) 0.026(2) -0.003(2) 0.019(2)
O13 0.029(3) 0.004(2) 0.001(3) 0.026(3) -0.004(3) 0.037(3)
O14 0.017(2) -0.004(2) 0.004(2) 0.053(3) 0.027(2) 0.020(2)
O15 0.029(2) 0.024(2) -0.002(2) 0.036(2) -0.007(2) 0.018(2)
O16 0.013(2) 0.004(2) 0.003(2) 0.032(3) 0.009(2) 0.027(2)
O17 0.023(2) 0.003(2) 0.010(2) 0.027(3) -0.005(2) 0.034(3)
O18 0.018(2) -0.002(2) 0.006(2) 0.030(2) -0.002(2) 0.012(2)
O19 0.040(3) -0.002(2) -0.003(2) 0.020(2) 0.003(2) 0.014(2)
O20 0.027(2) -0.006(2) 0.002(2) 0.023(2) .000(2) 0.008(2)
O21 0.020(2) 0.008(2) 0.003(2) 0.033(3) -0.001(2) 0.021(2)
O22 0.026(2) 0.010(2) -0.002(2) 0.034(3) -0.014(2) 0.018(2)
O23 0.023(2) 0.010(3) -0.005(2) 0.048(3) -0.020(2) 0.026(2)
O24 0.038(3) -0.001(2) 0.013(3) 0.012(2) 0.005(2) 0.037(3)
O25 0.026(3) 0.004(2) 0.008(2) 0.029(3) -0.017(2) 0.041(3)
O26 0.039(3) 0.007(2) 0.002(2) 0.015(2) 0.001(2) 0.026(2)
O27 0.024(3) -0.002(2) 0.001(3) 0.029(3) 0.015(3) 0.048(3)
O28 0.023(2) -0.003(2) 0.001(2) 0.022(2) -0.009(2) 0.021(2)
O29 0.025(3) -0.006(3) -0.008(3) 0.045(3) 0.018(3) 0.043(3)
O30 0.031(3) 0.017(2) 0.006(2) 0.040(3) 0.010(2) 0.024(2)
O31 0.040(3) 0.010(2) -0.032(5) 0.044(3) -0.015(8) 0.084(4)
O32 0.136(5) 0.021(3) 0.126(5) 0.033(3) -0.003(6) 0.181(7)
O33 0.139(6) 0.045(4) 0.067(3) 0.038(3) 0.017(3) 0.057(4)
O34 0.030(3) -0.003(3) .000(4) 0.041(4) 0.012(4) 0.092(6)
O35 0.085(6) 0.059(5) 0.05(2) 0.116(7) 0.10(2) 0.36(2)
O36 0.098(5) 0.023(5) -0.031(9) 0.085(5) .00(1) 0.072(5)
O37 0.022(3) -0.024(3) 0.045(4) 0.082(4) -0.101(4) 0.214(8)
O38 0.09(1) -0.019(9) -0.04(3) 0.081(9) -0.06(3) 1.3(1)
O39 0.41(1) -0.048(6) -0.241(4) 0.030(4) 0.030(4) 0.163(5)
O40 0.074(9) 0.03(1) -0.059(9) 0.59(3) -0.30(1) 0.28(1)
O41 0.45(3) -0.04(2) 0.09(1) 0.13(1) -0.004(8) 0.066(7)
O42 0.019(3) -0.008(3) -0.011(3) 0.047(4) -0.001(4) 0.080(5)
O43 0.30(1) 0.137(7) -0.219(9) 0.113(7) -0.123(8) 0.29(1)
O44 0.073(7) 0.036(8) -0.071(9) 0.20(1) -0.187(9) 0.32(1)
O45 0.33(3) -0.13(3) 0.05(2) 0.50(4) -0.17(2) 0.17(2)
O46 0.31(3) 0.06(2) .00(3) 0.21(2) 0.01(2) 0.24(3)

loop_
_atom_site_label
_atom_site_type_symbol
_atom_site_symmetry_multiplicity
_atom_site_Wyckoff_symbol
_atom_site_fract_x
_atom_site_fract_y
_atom_site_fract_z
_atom_site_occupancy
_atom_site_attached_hydrogens
_atom_site_calc_flag
Ca1 Ca2+ 4 a 0.38673(7) 0.91663(6) 0.25 1. 0 d
Ca2 Ca2+ 4 a 0.50686(8) 0.13818(7) 0.2500(3) 1. 0 d
Ca3 Ca2+ 4 a 0.68910(9) 0.86782(9) 0.02917(7) 1. 0 d
Ca4 Ca2+ 4 a 0.31095(9) 0.13229(9) 0.97174(7) 1. 0 d
K1 K1+ 4 a 0.6375(2) 0.7735(2) 0.2501(4) 1. 0 d
K2 K1+ 4 a 0.1733(2) 0.0082(2) 0.1323(2) 1. 0 d
P1 P5+ 4 a 0.4763(1) 0.8439(1) 0.10250(9) 1. 0 d
P2 P5+ 4 a 0.4369(1) 0.0284(1) 0.10336(9) 1. 0 d
P3 P5+ 4 a 0.6263(1) 0.0693(1) 0.1063(1) 1. 0 d
P4 P5+ 4 a 0.7670(2) 0.1578(1) 0.0275(1) 1. 0 d
P5 P5+ 4 a 0.7127(1) 0.1958(1) 0.8899(1) 1. 0 d
P6 P5+ 4 a 0.5238(1) 0.1562(1) 0.89861(9) 1. 0 d
P7 P5+ 4 a 0.5632(1) -0.0283(1) 0.89756(9) 1. 0 d
P8 P5+ 4 a 0.3737(1) -0.0693(1) 0.8952(1) 1. 0 d
P9 P5+ 4 a 0.2328(1) 0.8420(1) 0.97348(9) 1. 0 d
P10 P5+ 4 a 0.2873(1) 0.8036(1) 0.1115(1) 1. 0 d
O1 O2- 4 a 0.8888(4) 0.7125(3) 0.0853(3) 1. 0 d
O2 O2- 4 a 0.5484(3) 0.8114(3) 0.0576(3) 1. 0 d
O3 O2- 4 a 0.0096(4) 0.3469(3) 0.6759(3) 1. 0 d
O4 O2- 4 a 0.9444(4) 0.5653(3) 0.0755(3) 1. 0 d
O5 O2- 4 a 0.5602(4) -0.0281(3) 0.6783(2) 1. 0 d
O6 O2- 4 a 0.6408(4) -0.0683(4) 0.5699(3) 1. 0 d
O7 O2- 4 a 0.0249(4) 0.4276(4) 0.0758(3) 1. 0 d
O8 O2- 4 a 0.8737(4) 0.6043(4) 0.6742(3) 1. 0 d
O9 O2- 4 a 0.1646(5) 0.5163(4) 0.0972(3) 1. 0 d
O10 O2- 4 a 0.1695(4) 0.3646(4) 0.0555(3) 1. 0 d
O11 O2- 4 a 0.6637(4) 0.5974(4) 0.5524(4) 1. 0 d
O12 O2- 4 a 0.2795(4) 0.2490(4) 0.0384(3) 1. 0 d
O13 O2- 4 a 0.7549(4) 0.1394(4) -0.0516(3) 1. 0 d
O14 O2- 4 a 0.2877(4) 0.8597(4) 0.3295(3) 1. 0 d
O15 O2- 4 a 0.7418(4) 0.7802(4) 0.3868(3) 1. 0 d
O16 O2- 4 a 0.1115(3) 0.2880(4) -0.0843(3) 1. 0 d
O17 O2- 4 a 0.4518(4) 0.1888(4) -0.0574(3) 1. 0 d
O18 O2- 4 a -0.0092(3) 0.6529(4) 0.3248(2) 1. 0 d
O19 O2- 4 a 0.0550(4) 0.4344(3) -0.0742(3) 1. 0 d
O20 O2- 4 a 0.4397(4) 0.0276(3) 0.3226(2) 1. 0 d
O21 O2- 4 a 0.3592(4) 0.0683(4) 0.4314(3) 1. 0 d
O22 O2- 4 a -0.0265(4) 0.5727(4) -0.0748(3) 1. 0 d
O23 O2- 4 a 0.1253(4) 0.3940(4) 0.3261(3) 1. 0 d
O24 O2- 4 a 0.8351(4) 0.4839(3) -0.0953(3) 1. 0 d
O25 O2- 4 a 0.8307(4) 0.6349(4) -0.0546(3) 1. 0 d
O26 O2- 4 a 0.7198(4) 0.7499(4) -0.0376(3) 1. 0 d
O27 O2- 4 a 0.3369(4) 0.4020(4) 0.4486(4) 1. 0 d
O28 O2- 4 a 0.2447(4) 0.8608(3) 0.0519(3) 1. 0 d
O29 O2- 4 a 0.7119(4) 0.1418(5) 0.6717(4) 1. 0 d
O30 O2- 4 a 0.2574(4) 0.2206(4) 0.6148(3) 1. 0 d
O31 O2- 4 a 0.2582(4) 0.0201(4) 0.2514(9) 1. 2 d
O32 O2- 4 a 0.0774(6) 0.2244(4) 0.2497(8) 1. 2 d
O33 O2- 4 a 0.4304(7) 0.2233(5) 0.3345(4) 1. 2 d
O34 O2- 4 a 0.1642(5) 0.0727(5) 0.5121(5) 1. 2 d
O35 O2- 4 a 0.2934(7) 0.3372(7) 0.256(2) 1. 2 d
O36 O2- 4 a 0.7043(6) 0.9382(5) 0.2464(9) 1. 2 d
O37 O2- 4 a 0.5063(5) 0.3422(6) 0.0092(6) 1. 2 d
O38 O2- 4 a 0.052(1) 0.871(1) 0.328(2) 1. 2 d
O39 O2- 4 a 0.673(1) 0.3212(6) 0.3599(5) 1. 2 d
O40 O2- 4 a 0.876(1) 0.909(2) 0.186(1) 1. 2 d
O41 O2- 4 a 0.942(2) 0.085(1) 0.3272(7) 1. 2 d
O42 O2- 4 a 0.8350(4) -0.0717(5) 0.4891(5) 1. 2 d
O43 O2- 4 a 0.383(1) 0.1975(8) 0.1895(9) 1. 2 d
O44 O2- 4 a 0.0085(9) 0.168(1) 0.4765(9) 1. 2 d
O45 O2- 4 a 0.048(2) 0.876(2) 0.148(1) 1. 2 d
O46 O2- 4 a 0.161(2) 0.012(2) 0.368(1) 1. 2 d

loop_
_atom_type_symbol
_atom_type_oxidation_number
Ca2+ 2.000
K1+ 1.000
P5+ 5.000
O2- -2.000
H1+ 1.000
